data_7034678
loop_
_publ_author_name
'Guchhait, Tapas'
'Barua, Bhagyasree'
'Biswas, Aritra'
'Basak, Biswanath'
'Mani, Ganesan'

_publ_section_title
;
 Synthesis and structural characterization of silver(i), copper(i)
 coordination polymers and a helicate palladium(ii) complex of
 dipyrrolylmethane-based dipyrazole ligands: the effect of meso
 substituents on structural formation.
;
_journal_issue 19
_journal_name_full 'Dalton transactions (Cambridge, England : 2003)'
_journal_page_first 9091
_journal_page_last 9102
_journal_paper_doi 10.1039/c5dt00430f
_journal_volume 44
_journal_year 2015
_chemical_formula_sum 'C51 H70 Ag2 B2 Cl2 F8 N12'
_chemical_formula_weight 1311.45
_chemical_name_systematic
;
 ?
;
_space_group_IT_number 2
_symmetry_cell_setting triclinic
_symmetry_space_group_name_Hall '-P 1'
_symmetry_space_group_name_H-M 'P -1'
_atom_sites_solution_hydrogens geom
_atom_sites_solution_primary direct
_atom_sites_solution_secondary difmap
_audit_creation_method SHELXL-97
_audit_update_record
;
2015-01-28 deposited with the CCDC.
2015-04-01 downloaded from the CCDC.
;
_cell_angle_alpha 94.048(5)
_cell_angle_beta 95.837(5)
_cell_angle_gamma 105.845(5)
_cell_formula_units_Z 2
_cell_length_a 13.881(5)
_cell_length_b 14.747(5)
_cell_length_c 14.992(5)
_cell_measurement_reflns_used 35491
_cell_measurement_temperature 293(2)
_cell_measurement_theta_max 25.00
_cell_measurement_theta_min 1.37
_cell_volume 2921.4(17)
_computing_structure_refinement 'SHELXL-97 (Sheldrick, 2008)'
_computing_structure_solution sir92
_diffrn_ambient_temperature 293(2)
_diffrn_measured_fraction_theta_full 0.997
_diffrn_measured_fraction_theta_max 0.997
_diffrn_measurement_device_type 'Bruker CCD APEX 2'
_diffrn_measurement_method hemisphere
_diffrn_radiation_monochromator graphite
_diffrn_radiation_source 'fine-focus sealed tube'
_diffrn_radiation_type MoK\a
_diffrn_radiation_wavelength 0.71073
_diffrn_reflns_av_R_equivalents 0.1623
_diffrn_reflns_av_sigmaI/netI 0.1939
_diffrn_reflns_limit_h_max 16
_diffrn_reflns_limit_h_min -16
_diffrn_reflns_limit_k_max 17
_diffrn_reflns_limit_k_min -17
_diffrn_reflns_limit_l_max 17
_diffrn_reflns_limit_l_min -15
_diffrn_reflns_number 35491
_diffrn_reflns_theta_full 25.00
_diffrn_reflns_theta_max 25.00
_diffrn_reflns_theta_min 1.37
_exptl_absorpt_coefficient_mu 0.833
_exptl_absorpt_correction_T_max 0.9364
_exptl_absorpt_correction_T_min 0.9067
_exptl_absorpt_correction_type multi-scan
_exptl_absorpt_process_details sadabs
_exptl_crystal_colour Colorless
_exptl_crystal_density_diffrn 1.491
_exptl_crystal_density_method 'not measured'
_exptl_crystal_description Prism
_exptl_crystal_F_000 1340
_exptl_crystal_size_max 0.12
_exptl_crystal_size_mid 0.10
_exptl_crystal_size_min 0.08
_refine_diff_density_max 0.694
_refine_diff_density_min -0.618
_refine_diff_density_rms 0.089
_refine_ls_extinction_method none
_refine_ls_goodness_of_fit_ref 0.958
_refine_ls_hydrogen_treatment mixed
_refine_ls_matrix_type full
_refine_ls_number_parameters 717
_refine_ls_number_reflns 10268
_refine_ls_number_restraints 79
_refine_ls_restrained_S_all 0.970
_refine_ls_R_factor_all 0.2173
_refine_ls_R_factor_gt 0.0709
_refine_ls_shift/su_max 0.019
_refine_ls_shift/su_mean 0.000
_refine_ls_structure_factor_coef Fsqd
_refine_ls_weighting_details 'calc w=1/[\s^2^(Fo^2^)+(0.0630P)^2^+0.0000P] where P=(Fo^2^+2Fc^2^)/3'
_refine_ls_weighting_scheme calc
_refine_ls_wR_factor_gt 0.1354
_refine_ls_wR_factor_ref 0.1894
_reflns_number_gt 3780
_reflns_number_total 10268
_reflns_threshold_expression >2\s(I)
_cod_data_source_file c5dt00430f2.cif
_cod_data_source_block complex4
_cod_depositor_comments
;
The following automatic conversions were performed:

'_symmetry_cell_setting' value 'Triclinic' changed to 'triclinic'
according to
/usr/data/users/saulius/crontab/automatic-downloads/rss-feeds/RSC/lib/dictionaries/cif_core.dic
dictionary named 'cif_core.dic' version 2.4.2 from 2011-04-26.

Automatic conversion script
Id: cif_fix_values 3143 2015-03-26 13:38:13Z robertas 

 Adding full bibliography for 7034676--7034681.cif.
;
_cod_original_sg_symbol_H-M P-1
_cod_database_code 7034678

loop_
_symmetry_equiv_pos_as_xyz
'x, y, z'
'-x, -y, -z'

loop_
_atom_site_label
_atom_site_type_symbol
_atom_site_fract_x
_atom_site_fract_y
_atom_site_fract_z
_atom_site_U_iso_or_equiv
_atom_site_adp_type
_atom_site_occupancy
_atom_site_symmetry_multiplicity
_atom_site_calc_flag
_atom_site_refinement_flags
_atom_site_disorder_assembly
_atom_site_disorder_group
C1 C 0.8280(6) 0.2286(6) -0.0020(7) 0.045(2) Uani 1 1 d . . .
C2 C 0.8655(7) 0.2654(6) 0.0834(7) 0.062(3) Uani 1 1 d . . .
H2 H 0.8281 0.2782 0.1283 0.075 Uiso 1 1 calc R . .
C3 C 0.9726(7) 0.2813(6) 0.0934(6) 0.060(3) Uani 1 1 d . . .
H3 H 1.0172 0.3054 0.1457 0.072 Uiso 1 1 calc R . .
C4 C 0.9967(7) 0.2546(6) 0.0120(6) 0.043(2) Uani 1 1 d . . .
C5 C 0.7239(6) 0.2099(7) -0.0487(7) 0.066(3) Uani 1 1 d . . .
H5A H 0.6847 0.2365 -0.0096 0.079 Uiso 1 1 calc R . .
H5B H 0.7268 0.2427 -0.1027 0.079 Uiso 1 1 calc R . .
C6 C 0.6119(8) 0.0654(10) -0.1520(6) 0.061(3) Uani 1 1 d . . .
C7 C 0.6094(8) 0.1174(9) -0.2351(7) 0.108(4) Uani 1 1 d . . .
H7A H 0.6529 0.1809 -0.2219 0.162 Uiso 1 1 calc R . .
H7B H 0.5416 0.1192 -0.2531 0.162 Uiso 1 1 calc R . .
H7C H 0.6321 0.0851 -0.2830 0.162 Uiso 1 1 calc R . .
C8 C 0.5657(8) -0.0231(9) -0.1364(7) 0.067(3) Uani 1 1 d . . .
H8 H 0.5209 -0.0690 -0.1780 0.080 Uiso 1 1 calc R . .
C9 C 0.5957(7) -0.0351(8) -0.0480(7) 0.053(3) Uani 1 1 d . . .
C10 C 0.5667(7) -0.1187(7) 0.0028(7) 0.074(3) Uani 1 1 d . . .
H10A H 0.6014 -0.1036 0.0630 0.111 Uiso 1 1 calc R . .
H10B H 0.5848 -0.1706 -0.0265 0.111 Uiso 1 1 calc R . .
H10C H 0.4952 -0.1361 0.0050 0.111 Uiso 1 1 calc R . .
C11 C 0.7899(7) 0.0842(6) 0.3280(6) 0.052(3) Uani 1 1 d . . .
C12 C 0.6863(7) 0.0930(7) 0.3297(6) 0.073(3) Uani 1 1 d . . .
H12A H 0.6538 0.0872 0.2691 0.109 Uiso 1 1 calc R . .
H12B H 0.6894 0.1537 0.3596 0.109 Uiso 1 1 calc R . .
H12C H 0.6485 0.0438 0.3616 0.109 Uiso 1 1 calc R . .
C13 C 0.8646(7) 0.0874(6) 0.3989(6) 0.056(3) Uani 1 1 d . . .
H13 H 0.8603 0.0960 0.4603 0.067 Uiso 1 1 calc R . .
C14 C 0.9453(7) 0.0753(6) 0.3595(6) 0.051(2) Uani 1 1 d . . .
C15 C 1.0477(7) 0.0739(7) 0.4018(7) 0.083(3) Uani 1 1 d . . .
H15A H 1.0873 0.0632 0.3554 0.124 Uiso 1 1 calc R . .
H15B H 1.0404 0.0240 0.4405 0.124 Uiso 1 1 calc R . .
H15C H 1.0807 0.1336 0.4364 0.124 Uiso 1 1 calc R . .
C16 C 0.9825(6) 0.0617(7) 0.1966(6) 0.058(3) Uani 1 1 d . . .
H16A H 1.0451 0.0513 0.2222 0.070 Uiso 1 1 calc R . .
H16B H 0.9993 0.1228 0.1728 0.070 Uiso 1 1 calc R . .
C17 C 0.9356(6) -0.0132(7) 0.1201(6) 0.043(2) Uani 1 1 d . . .
C18 C 0.8913(7) -0.0053(7) 0.0373(7) 0.053(3) Uani 1 1 d . . .
H18 H 0.8799 0.0494 0.0168 0.064 Uiso 1 1 calc R . .
C19 C 0.8658(6) -0.0952(7) -0.0120(6) 0.048(2) Uani 1 1 d . . .
H19 H 0.8328 -0.1102 -0.0706 0.057 Uiso 1 1 calc R . .
C20 C 0.8971(6) -0.1573(7) 0.0400(6) 0.042(2) Uani 1 1 d . . .
C21 C 0.9002(6) -0.2585(6) 0.0172(5) 0.038(2) Uani 1 1 d . . .
C22 C 0.8175(6) -0.3067(6) -0.0605(6) 0.055(3) Uani 1 1 d . . .
H22A H 0.8263 -0.3677 -0.0800 0.066 Uiso 1 1 calc R . .
H22B H 0.8264 -0.2685 -0.1108 0.066 Uiso 1 1 calc R . .
C23 C 0.7091(7) -0.3219(7) -0.0380(7) 0.079(3) Uani 1 1 d . . .
H23A H 0.6623 -0.3521 -0.0902 0.119 Uiso 1 1 calc R . .
H23B H 0.6987 -0.2618 -0.0202 0.119 Uiso 1 1 calc R . .
H23C H 0.6984 -0.3614 0.0103 0.119 Uiso 1 1 calc R . .
C24 C 0.8863(6) -0.3127(6) 0.1023(6) 0.052(2) Uani 1 1 d . . .
H24A H 0.9397 -0.2803 0.1500 0.062 Uiso 1 1 calc R . .
H24B H 0.8225 -0.3113 0.1227 0.062 Uiso 1 1 calc R . .
C25 C 0.8877(7) -0.4158(6) 0.0855(7) 0.076(3) Uani 1 1 d . . .
H25A H 0.8788 -0.4457 0.1401 0.114 Uiso 1 1 calc R . .
H25B H 0.9512 -0.4176 0.0667 0.114 Uiso 1 1 calc R . .
H25C H 0.8340 -0.4487 0.0393 0.114 Uiso 1 1 calc R . .
C26 C 1.4619(7) 0.7464(6) 0.5380(6) 0.050(2) Uani 1 1 d . . .
C27 C 1.4294(7) 0.7693(7) 0.4567(7) 0.063(3) Uani 1 1 d . . .
H27 H 1.4699 0.7992 0.4156 0.076 Uiso 1 1 calc R . .
C28 C 1.3222(7) 0.7393(6) 0.4457(7) 0.056(3) Uani 1 1 d . . .
H28 H 1.2803 0.7469 0.3960 0.068 Uiso 1 1 calc R . .
C29 C 1.2912(7) 0.6977(7) 0.5195(7) 0.056(3) Uani 1 1 d . . .
C30 C 1.1881(8) 0.6651(8) 0.5440(7) 0.075(3) Uani 1 1 d . . .
H30A H 1.1865 0.6963 0.6028 0.090 Uiso 1 1 calc R . .
H30B H 1.1427 0.6847 0.5009 0.090 Uiso 1 1 calc R . .
C31 C 1.1063(9) 0.5146(15) 0.6109(10) 0.104(5) Uani 1 1 d . . .
C32 C 1.0907(10) 0.5592(14) 0.6987(9) 0.194(10) Uani 1 1 d . . .
H32A H 1.1189 0.6266 0.7021 0.291 Uiso 1 1 calc R . .
H32B H 1.1234 0.5349 0.7473 0.291 Uiso 1 1 calc R . .
H32C H 1.0197 0.5446 0.7033 0.291 Uiso 1 1 calc R . .
C33 C 1.0775(10) 0.4229(14) 0.5807(15) 0.124(7) Uani 1 1 d . . .
H33 H 1.0448 0.3732 0.6115 0.149 Uiso 1 1 calc R . .
C34 C 1.1052(8) 0.4155(10) 0.4952(13) 0.096(5) Uani 1 1 d . . .
C35 C 1.0963(9) 0.3337(9) 0.4298(14) 0.194(10) Uani 1 1 d . . .
H35A H 1.1228 0.3554 0.3760 0.292 Uiso 1 1 calc R . .
H35B H 1.0265 0.2984 0.4153 0.292 Uiso 1 1 calc R . .
H35C H 1.1337 0.2937 0.4553 0.292 Uiso 1 1 calc R . .
C36 C 1.2564(7) 0.5693(6) 0.1610(7) 0.057(3) Uani 1 1 d . . .
C37 C 1.1479(7) 0.5688(7) 0.1474(7) 0.071(3) Uani 1 1 d . . .
H37A H 1.1208 0.5628 0.2038 0.107 Uiso 1 1 calc R . .
H37B H 1.1105 0.5163 0.1047 0.107 Uiso 1 1 calc R . .
H37C H 1.1429 0.6270 0.1250 0.107 Uiso 1 1 calc R . .
C38 C 1.3259(8) 0.5774(6) 0.0996(6) 0.058(3) Uani 1 1 d . . .
H38 H 1.3152 0.5839 0.0385 0.069 Uiso 1 1 calc R . .
C39 C 1.4134(9) 0.5736(7) 0.1480(8) 0.064(3) Uani 1 1 d . . .
C40 C 1.5128(8) 0.5798(8) 0.1146(7) 0.094(4) Uani 1 1 d . . .
H40A H 1.5607 0.5745 0.1634 0.141 Uiso 1 1 calc R . .
H40B H 1.5370 0.6396 0.0910 0.141 Uiso 1 1 calc R . .
H40C H 1.5046 0.5293 0.0679 0.141 Uiso 1 1 calc R . .
C41 C 1.4659(7) 0.5638(7) 0.3120(6) 0.061(3) Uani 1 1 d . . .
H41A H 1.4773 0.6231 0.3495 0.073 Uiso 1 1 calc R . .
H41B H 1.5300 0.5622 0.2924 0.073 Uiso 1 1 calc R . .
C42 C 1.4324(7) 0.4838(7) 0.3682(6) 0.052(3) Uani 1 1 d . . .
C43 C 1.3902(7) 0.4816(8) 0.4459(6) 0.063(3) Uani 1 1 d . . .
H43 H 1.3732 0.5314 0.4758 0.076 Uiso 1 1 calc R . .
C44 C 1.3768(6) 0.3909(8) 0.4731(6) 0.055(3) Uani 1 1 d . . .
H44 H 1.3472 0.3693 0.5234 0.066 Uiso 1 1 calc R . .
C45 C 1.4146(6) 0.3383(7) 0.4131(6) 0.048(2) Uani 1 1 d . . .
C46 C 1.4311(6) 0.2408(7) 0.4152(6) 0.048(2) Uani 1 1 d . . .
C47 C 1.4226(7) 0.1920(7) 0.3191(6) 0.063(3) Uani 1 1 d . . .
H47A H 1.4375 0.1317 0.3228 0.076 Uiso 1 1 calc R . .
H47B H 1.4725 0.2311 0.2866 0.076 Uiso 1 1 calc R . .
C48 C 1.3164(7) 0.1748(7) 0.2661(6) 0.081(3) Uani 1 1 d . . .
H48A H 1.3147 0.1442 0.2070 0.121 Uiso 1 1 calc R . .
H48B H 1.3020 0.2344 0.2608 0.121 Uiso 1 1 calc R . .
H48C H 1.2669 0.1352 0.2975 0.121 Uiso 1 1 calc R . .
C49 C 1.3565(7) 0.1818(7) 0.4717(6) 0.068(3) Uani 1 1 d . . .
H49A H 1.2895 0.1857 0.4503 0.082 Uiso 1 1 calc R . .
H49B H 1.3730 0.2108 0.5335 0.082 Uiso 1 1 calc R . .
C50 C 1.3520(9) 0.0762(8) 0.4719(8) 0.103(4) Uani 1 1 d . . .
H50A H 1.3028 0.0465 0.5092 0.154 Uiso 1 1 calc R . .
H50B H 1.4170 0.0708 0.4951 0.154 Uiso 1 1 calc R . .
H50C H 1.3335 0.0457 0.4114 0.154 Uiso 1 1 calc R . .
C51 C 0.7583(9) -0.1779(8) 0.2888(10) 0.126(5) Uani 1 1 d . . .
H51A H 0.7881 -0.1312 0.3400 0.151 Uiso 1 1 calc R . .
H51B H 0.7992 -0.1621 0.2403 0.151 Uiso 1 1 calc R . .
N1 N 0.9095(5) 0.2223(5) -0.0469(5) 0.0430(18) Uani 1 1 d . . .
H1 H 0.9057 0.2015 -0.1025 0.052 Uiso 1 1 calc R . .
N2 N 0.6710(5) 0.1091(6) -0.0742(6) 0.059(2) Uani 1 1 d . . .
N3 N 0.6584(5) 0.0476(6) -0.0087(5) 0.048(2) Uani 1 1 d . . .
N4 N 0.8241(6) 0.0729(5) 0.2488(5) 0.050(2) Uani 1 1 d . . .
N5 N 0.9194(6) 0.0660(5) 0.2700(5) 0.0493(19) Uani 1 1 d . . .
N6 N 0.9389(5) -0.1038(5) 0.1221(5) 0.0451(19) Uani 1 1 d . . .
H6 H 0.9636 -0.1256 0.1681 0.054 Uiso 1 1 calc R . .
N7 N 1.3767(5) 0.7026(5) 0.5755(5) 0.0473(19) Uani 1 1 d . . .
H7 H 1.3773 0.6812 0.6274 0.057 Uiso 1 1 calc R . .
N8 N 1.1506(6) 0.5629(8) 0.5465(6) 0.062(2) Uani 1 1 d . . .
N9 N 1.1495(5) 0.5030(6) 0.4719(6) 0.059(2) Uani 1 1 d . . .
N10 N 1.2982(6) 0.5608(5) 0.2434(5) 0.058(2) Uani 1 1 d . . .
N11 N 1.3956(6) 0.5629(5) 0.2332(5) 0.055(2) Uani 1 1 d . . .
N12 N 1.4495(5) 0.3986(6) 0.3493(5) 0.050(2) Uani 1 1 d . . .
H12 H 1.4780 0.3841 0.3041 0.060 Uiso 1 1 calc R . .
Cl1 Cl 0.6393(4) -0.1719(3) 0.2552(3) 0.1531(16) Uani 1 1 d . . .
Cl2 Cl 0.7610(3) -0.2872(3) 0.3180(3) 0.1449(16) Uani 1 1 d . . .
Ag1 Ag 1.23665(6) 0.54547(6) 0.36580(5) 0.0770(3) Uani 1 1 d . . .
Ag2 Ag 0.75375(6) 0.07008(6) 0.11585(5) 0.0679(3) Uani 1 1 d . . .
B1 B 1.6239(8) 0.3541(9) 0.1783(9) 0.095(5) Uani 1 1 d D . .
B2 B 1.1020(8) -0.1663(8) 0.3123(8) 0.082(5) Uani 1 1 d D . .
F1 F 1.530(2) 0.347(4) 0.201(5) 0.145(4) Uani 0.123(9) 1 d PD A 1
F2 F 1.660(4) 0.443(2) 0.157(6) 0.135(4) Uani 0.123(9) 1 d PD A 1
F3 F 1.678(3) 0.445(2) 0.204(5) 0.169(5) Uani 0.123(9) 1 d PD A 1
F4 F 1.611(5) 0.298(5) 0.101(3) 0.180(5) Uani 0.123(9) 1 d PD A 1
F1' F 1.5262(6) 0.3460(7) 0.1614(6) 0.145(4) Uani 0.877(9) 1 d PD A 2
F2' F 1.6782(7) 0.3967(8) 0.1181(6) 0.135(4) Uani 0.877(9) 1 d PD A 2
F3' F 1.6511(7) 0.3949(9) 0.2626(5) 0.169(5) Uani 0.877(9) 1 d PD A 2
F4' F 1.6416(7) 0.2701(8) 0.1898(9) 0.180(5) Uani 0.877(9) 1 d PD A 2
F6 F 1.1670(6) -0.1169(7) 0.3793(5) 0.105(3) Uani 0.820(8) 1 d PD B 1
F7 F 1.0947(8) -0.2596(7) 0.3102(11) 0.194(7) Uani 0.820(8) 1 d PD B 1
F8 F 1.1358(7) -0.1465(12) 0.2329(6) 0.181(6) Uani 0.820(8) 1 d PD B 1
F6' F 1.111(2) -0.204(3) 0.3921(17) 0.105(3) Uani 0.180(8) 1 d PD B 2
F7' F 1.111(3) -0.228(5) 0.247(4) 0.194(7) Uani 0.180(8) 1 d PD B 2
F8' F 1.1674(16) -0.085(2) 0.296(3) 0.181(6) Uani 0.180(8) 1 d PD B 2
F5 F 1.0096(5) -0.1535(5) 0.3045(5) 0.131(3) Uani 1 1 d D B .

loop_
_atom_site_aniso_label
_atom_site_aniso_U_11
_atom_site_aniso_U_22
_atom_site_aniso_U_33
_atom_site_aniso_U_23
_atom_site_aniso_U_13
_atom_site_aniso_U_12
C1 0.041(6) 0.031(6) 0.061(7) 0.000(5) 0.006(5) 0.009(5)
C2 0.055(7) 0.040(7) 0.089(9) -0.006(6) 0.021(6) 0.007(5)
C3 0.057(7) 0.059(7) 0.049(7) -0.005(5) -0.002(5) -0.001(6)
C4 0.045(6) 0.039(6) 0.041(6) 0.006(5) 0.001(5) 0.006(5)
C5 0.036(6) 0.060(8) 0.100(9) 0.023(6) 0.003(6) 0.009(6)
C6 0.041(7) 0.115(11) 0.033(6) 0.012(7) 0.002(5) 0.032(7)
C7 0.093(9) 0.173(13) 0.068(8) 0.041(9) 0.008(7) 0.047(9)
C8 0.054(7) 0.087(10) 0.060(8) -0.005(7) 0.010(6) 0.024(7)
C9 0.041(6) 0.075(9) 0.051(7) 0.000(6) 0.013(5) 0.027(6)
C10 0.056(7) 0.060(8) 0.104(9) 0.018(7) 0.015(6) 0.010(6)
C11 0.065(7) 0.050(7) 0.044(6) -0.006(5) 0.010(6) 0.022(6)
C12 0.085(8) 0.077(8) 0.070(7) 0.002(6) 0.023(6) 0.042(7)
C13 0.069(7) 0.047(7) 0.046(6) -0.006(5) 0.007(6) 0.009(6)
C14 0.053(7) 0.049(7) 0.047(6) 0.011(5) -0.006(5) 0.010(5)
C15 0.085(9) 0.093(9) 0.075(8) -0.001(7) -0.006(6) 0.040(7)
C16 0.049(6) 0.063(7) 0.060(7) 0.003(6) 0.004(5) 0.014(5)
C17 0.044(6) 0.038(6) 0.052(7) 0.006(5) 0.021(5) 0.014(5)
C18 0.057(6) 0.061(8) 0.053(7) 0.017(6) 0.020(5) 0.029(6)
C19 0.041(6) 0.060(7) 0.040(6) -0.004(5) -0.002(4) 0.014(5)
C20 0.031(5) 0.057(7) 0.041(6) 0.006(5) 0.008(4) 0.014(5)
C21 0.028(5) 0.035(6) 0.047(6) 0.005(5) 0.002(4) 0.004(4)
C22 0.041(6) 0.056(7) 0.063(7) 0.006(5) 0.001(5) 0.008(5)
C23 0.049(7) 0.080(8) 0.102(9) -0.007(7) -0.006(6) 0.017(6)
C24 0.043(6) 0.046(7) 0.067(7) 0.002(5) 0.013(5) 0.012(5)
C25 0.076(8) 0.050(7) 0.090(8) 0.018(6) 0.000(6) -0.001(6)
C26 0.050(7) 0.048(6) 0.046(6) -0.008(5) -0.005(5) 0.012(5)
C27 0.058(7) 0.078(8) 0.053(7) 0.009(6) 0.007(5) 0.019(6)
C28 0.052(7) 0.053(7) 0.059(7) -0.001(5) -0.018(5) 0.016(5)
C29 0.037(6) 0.077(8) 0.057(7) -0.008(6) 0.002(5) 0.025(6)
C30 0.065(8) 0.088(10) 0.076(8) 0.000(7) 0.004(6) 0.031(7)
C31 0.054(9) 0.186(17) 0.084(11) 0.082(13) 0.015(8) 0.036(11)
C32 0.117(13) 0.42(3) 0.070(11) 0.089(15) 0.033(9) 0.085(15)
C33 0.050(9) 0.142(16) 0.20(2) 0.113(16) 0.031(11) 0.028(11)
C34 0.032(7) 0.072(11) 0.180(16) 0.048(12) 0.005(8) 0.004(7)
C35 0.066(10) 0.051(10) 0.44(3) -0.029(14) -0.011(13) 0.003(8)
C36 0.062(7) 0.047(7) 0.062(7) -0.001(5) -0.004(6) 0.022(6)
C37 0.068(8) 0.068(8) 0.078(8) 0.003(6) -0.005(6) 0.024(6)
C38 0.079(8) 0.051(7) 0.041(6) 0.005(5) 0.003(6) 0.017(6)
C39 0.076(9) 0.050(7) 0.065(8) 0.013(6) 0.021(7) 0.011(6)
C40 0.065(8) 0.113(10) 0.091(9) -0.007(7) 0.024(7) 0.004(7)
C41 0.050(6) 0.060(7) 0.072(7) 0.002(6) -0.013(6) 0.023(5)
C42 0.058(7) 0.058(7) 0.048(6) 0.001(6) -0.003(5) 0.034(6)
C43 0.069(7) 0.088(9) 0.042(6) -0.006(6) 0.001(5) 0.045(7)
C44 0.045(6) 0.083(8) 0.043(6) 0.004(6) 0.006(5) 0.031(6)
C45 0.037(6) 0.056(7) 0.050(6) 0.006(5) 0.007(5) 0.009(5)
C46 0.037(6) 0.057(7) 0.046(6) 0.000(5) 0.006(5) 0.004(5)
C47 0.063(7) 0.077(8) 0.051(6) 0.000(6) 0.000(5) 0.026(6)
C48 0.066(8) 0.101(9) 0.059(7) -0.013(6) -0.020(6) 0.012(7)
C49 0.046(6) 0.085(9) 0.069(7) 0.025(6) 0.006(5) 0.007(6)
C50 0.109(10) 0.077(9) 0.111(10) 0.035(8) 0.020(8) -0.002(8)
C51 0.092(10) 0.059(9) 0.228(16) 0.019(10) 0.077(10) 0.002(8)
N1 0.041(5) 0.050(5) 0.041(4) 0.008(4) 0.003(4) 0.017(4)
N2 0.035(5) 0.078(7) 0.066(6) 0.023(6) 0.011(4) 0.013(5)
N3 0.039(5) 0.056(6) 0.050(5) 0.007(5) 0.004(4) 0.013(4)
N4 0.052(5) 0.051(5) 0.047(5) 0.002(4) 0.000(4) 0.018(4)
N5 0.051(5) 0.051(5) 0.044(5) 0.003(4) 0.007(4) 0.012(4)
N6 0.047(5) 0.050(6) 0.042(5) 0.015(4) 0.008(4) 0.015(4)
N7 0.036(5) 0.065(6) 0.043(5) 0.004(4) -0.001(4) 0.020(4)
N8 0.048(5) 0.105(8) 0.047(6) 0.036(6) 0.009(4) 0.037(6)
N9 0.043(5) 0.056(6) 0.083(7) 0.010(5) 0.018(5) 0.018(5)
N10 0.062(6) 0.063(6) 0.054(5) 0.006(4) 0.003(4) 0.025(5)
N11 0.051(6) 0.064(6) 0.051(5) 0.008(4) 0.000(4) 0.020(4)
N12 0.039(5) 0.065(6) 0.047(5) 0.007(4) 0.011(4) 0.015(4)
Cl1 0.172(4) 0.120(3) 0.166(4) 0.013(3) -0.012(3) 0.052(3)
Cl2 0.119(3) 0.201(5) 0.153(4) 0.075(3) 0.064(3) 0.077(3)
Ag1 0.0649(6) 0.1075(8) 0.0589(6) 0.0045(5) 0.0089(4) 0.0257(5)
Ag2 0.0585(6) 0.0932(7) 0.0485(5) 0.0053(5) -0.0029(4) 0.0196(5)
B1 0.052(10) 0.116(16) 0.126(16) 0.045(13) 0.009(10) 0.030(10)
B2 0.054(10) 0.058(10) 0.135(15) -0.025(10) 0.014(10) 0.025(8)
F1 0.095(6) 0.207(9) 0.149(11) 0.079(8) 0.017(6) 0.052(6)
F2 0.133(7) 0.203(10) 0.088(7) 0.060(7) 0.079(6) 0.047(7)
F3 0.154(9) 0.263(13) 0.050(6) 0.003(7) 0.020(6) -0.007(8)
F4 0.177(9) 0.170(10) 0.267(14) 0.119(10) 0.125(9) 0.114(8)
F1' 0.095(6) 0.207(9) 0.149(11) 0.079(8) 0.017(6) 0.052(6)
F2' 0.133(7) 0.203(10) 0.088(7) 0.060(7) 0.079(6) 0.047(7)
F3' 0.154(9) 0.263(13) 0.050(6) 0.003(7) 0.020(6) -0.007(8)
F4' 0.177(9) 0.170(10) 0.267(14) 0.119(10) 0.125(9) 0.114(8)
F6 0.096(7) 0.129(8) 0.070(5) -0.041(6) -0.041(5) 0.027(6)
F7 0.191(11) 0.101(10) 0.266(17) -0.008(9) -0.103(11) 0.054(8)
F8 0.111(8) 0.351(18) 0.048(6) -0.015(8) 0.015(5) 0.019(9)
F6' 0.096(7) 0.129(8) 0.070(5) -0.041(6) -0.041(5) 0.027(6)
F7' 0.191(11) 0.101(10) 0.266(17) -0.008(9) -0.103(11) 0.054(8)
F8' 0.111(8) 0.351(18) 0.048(6) -0.015(8) 0.015(5) 0.019(9)
F5 0.095(6) 0.170(8) 0.134(6) -0.013(5) -0.007(5) 0.060(5)

loop_
_atom_type_symbol
_atom_type_description
_atom_type_scat_dispersion_real
_atom_type_scat_dispersion_imag
_atom_type_scat_source
C C 0.0033 0.0016 'International Tables Vol C Tables 4.2.6.8 and 6.1.1.4'
H H 0.0000 0.0000 'International Tables Vol C Tables 4.2.6.8 and 6.1.1.4'
N N 0.0061 0.0033 'International Tables Vol C Tables 4.2.6.8 and 6.1.1.4'
F F 0.0171 0.0103 'International Tables Vol C Tables 4.2.6.8 and 6.1.1.4'
Cl Cl 0.1484 0.1585 'International Tables Vol C Tables 4.2.6.8 and 6.1.1.4'
Ag Ag -0.8971 1.1015 'International Tables Vol C Tables 4.2.6.8 and 6.1.1.4'
B B 0.0013 0.0007 'International Tables Vol C Tables 4.2.6.8 and 6.1.1.4'

loop_
_geom_angle_atom_site_label_1
_geom_angle_atom_site_label_2
_geom_angle_atom_site_label_3
_geom_angle
_geom_angle_site_symmetry_1
_geom_angle_site_symmetry_3
C2 C1 N1 107.2(8) . .
C2 C1 C5 129.3(9) . .
N1 C1 C5 123.0(9) . .
C1 C2 C3 108.5(9) . .
C1 C2 H2 125.8 . .
C3 C2 H2 125.8 . .
C4 C3 C2 106.9(8) . .
C4 C3 H3 126.6 . .
C2 C3 H3 126.6 . .
C3 C4 N1 108.4(8) . .
C3 C4 C21 129.7(8) . 2_755
N1 C4 C21 121.9(8) . 2_755
N2 C5 C1 114.5(8) . .
N2 C5 H5A 108.6 . .
C1 C5 H5A 108.6 . .
N2 C5 H5B 108.6 . .
C1 C5 H5B 108.6 . .
H5A C5 H5B 107.6 . .
C8 C6 N2 107.1(9) . .
C8 C6 C7 132.2(11) . .
N2 C6 C7 120.7(11) . .
C6 C7 H7A 109.5 . .
C6 C7 H7B 109.5 . .
H7A C7 H7B 109.5 . .
C6 C7 H7C 109.5 . .
H7A C7 H7C 109.5 . .
H7B C7 H7C 109.5 . .
C6 C8 C9 108.6(10) . .
C6 C8 H8 125.7 . .
C9 C8 H8 125.7 . .
N3 C9 C8 108.2(10) . .
N3 C9 C10 121.4(9) . .
C8 C9 C10 130.4(11) . .
C9 C10 H10A 109.5 . .
C9 C10 H10B 109.5 . .
H10A C10 H10B 109.5 . .
C9 C10 H10C 109.5 . .
H10A C10 H10C 109.5 . .
H10B C10 H10C 109.5 . .
N4 C11 C13 110.2(8) . .
N4 C11 C12 119.6(9) . .
C13 C11 C12 130.2(9) . .
C11 C12 H12A 109.5 . .
C11 C12 H12B 109.5 . .
H12A C12 H12B 109.5 . .
C11 C12 H12C 109.5 . .
H12A C12 H12C 109.5 . .
H12B C12 H12C 109.5 . .
C14 C13 C11 105.8(8) . .
C14 C13 H13 127.1 . .
C11 C13 H13 127.1 . .
N5 C14 C13 107.4(8) . .
N5 C14 C15 122.6(9) . .
C13 C14 C15 130.0(9) . .
C14 C15 H15A 109.5 . .
C14 C15 H15B 109.5 . .
H15A C15 H15B 109.5 . .
C14 C15 H15C 109.5 . .
H15A C15 H15C 109.5 . .
H15B C15 H15C 109.5 . .
N5 C16 C17 115.5(7) . .
N5 C16 H16A 108.4 . .
C17 C16 H16A 108.4 . .
N5 C16 H16B 108.4 . .
C17 C16 H16B 108.4 . .
H16A C16 H16B 107.5 . .
N6 C17 C18 107.6(8) . .
N6 C17 C16 122.6(9) . .
C18 C17 C16 129.6(9) . .
C17 C18 C19 107.4(9) . .
C17 C18 H18 126.3 . .
C19 C18 H18 126.3 . .
C20 C19 C18 109.3(8) . .
C20 C19 H19 125.4 . .
C18 C19 H19 125.4 . .
C19 C20 N6 104.4(8) . .
C19 C20 C21 131.3(8) . .
N6 C20 C21 124.0(8) . .
C20 C21 C4 107.9(6) . 2_755
C20 C21 C22 109.4(7) . .
C4 C21 C22 109.4(7) 2_755 .
C20 C21 C24 109.3(7) . .
C4 C21 C24 109.5(6) 2_755 .
C22 C21 C24 111.2(7) . .
C21 C22 C23 114.9(7) . .
C21 C22 H22A 108.5 . .
C23 C22 H22A 108.5 . .
C21 C22 H22B 108.5 . .
C23 C22 H22B 108.5 . .
H22A C22 H22B 107.5 . .
C22 C23 H23A 109.5 . .
C22 C23 H23B 109.5 . .
H23A C23 H23B 109.5 . .
C22 C23 H23C 109.5 . .
H23A C23 H23C 109.5 . .
H23B C23 H23C 109.5 . .
C25 C24 C21 113.0(7) . .
C25 C24 H24A 109.0 . .
C21 C24 H24A 109.0 . .
C25 C24 H24B 109.0 . .
C21 C24 H24B 109.0 . .
H24A C24 H24B 107.8 . .
C24 C25 H25A 109.5 . .
C24 C25 H25B 109.5 . .
H25A C25 H25B 109.5 . .
C24 C25 H25C 109.5 . .
H25A C25 H25C 109.5 . .
H25B C25 H25C 109.5 . .
C27 C26 N7 106.4(8) . .
C27 C26 C46 131.0(9) . 2_866
N7 C26 C46 122.6(8) . 2_866
C26 C27 C28 107.6(9) . .
C26 C27 H27 126.2 . .
C28 C27 H27 126.2 . .
C29 C28 C27 108.6(8) . .
C29 C28 H28 125.7 . .
C27 C28 H28 125.7 . .
C28 C29 N7 106.2(8) . .
C28 C29 C30 128.8(9) . .
N7 C29 C30 124.5(10) . .
N8 C30 C29 114.5(8) . .
N8 C30 H30A 108.6 . .
C29 C30 H30A 108.6 . .
N8 C30 H30B 108.6 . .
C29 C30 H30B 108.6 . .
H30A C30 H30B 107.6 . .
C33 C31 N8 107.9(16) . .
C33 C31 C32 127.7(18) . .
N8 C31 C32 124.4(18) . .
C31 C32 H32A 109.5 . .
C31 C32 H32B 109.5 . .
H32A C32 H32B 109.5 . .
C31 C32 H32C 109.5 . .
H32A C32 H32C 109.5 . .
H32B C32 H32C 109.5 . .
C31 C33 C34 107.2(15) . .
C31 C33 H33 126.4 . .
C34 C33 H33 126.4 . .
N9 C34 C33 109.8(14) . .
N9 C34 C35 117.7(16) . .
C33 C34 C35 132.5(17) . .
C34 C35 H35A 109.5 . .
C34 C35 H35B 109.5 . .
H35A C35 H35B 109.5 . .
C34 C35 H35C 109.5 . .
H35A C35 H35C 109.5 . .
H35B C35 H35C 109.5 . .
N10 C36 C38 110.9(9) . .
N10 C36 C37 119.1(9) . .
C38 C36 C37 130.0(10) . .
C36 C37 H37A 109.5 . .
C36 C37 H37B 109.5 . .
H37A C37 H37B 109.5 . .
C36 C37 H37C 109.5 . .
H37A C37 H37C 109.5 . .
H37B C37 H37C 109.5 . .
C39 C38 C36 105.5(9) . .
C39 C38 H38 127.3 . .
C36 C38 H38 127.3 . .
N11 C39 C38 107.8(9) . .
N11 C39 C40 124.5(10) . .
C38 C39 C40 127.7(10) . .
C39 C40 H40A 109.5 . .
C39 C40 H40B 109.5 . .
H40A C40 H40B 109.5 . .
C39 C40 H40C 109.5 . .
H40A C40 H40C 109.5 . .
H40B C40 H40C 109.5 . .
N11 C41 C42 114.8(8) . .
N11 C41 H41A 108.6 . .
C42 C41 H41A 108.6 . .
N11 C41 H41B 108.6 . .
C42 C41 H41B 108.6 . .
H41A C41 H41B 107.6 . .
C43 C42 N12 108.1(9) . .
C43 C42 C41 130.0(10) . .
N12 C42 C41 121.7(9) . .
C42 C43 C44 107.4(9) . .
C42 C43 H43 126.3 . .
C44 C43 H43 126.3 . .
C45 C44 C43 109.0(9) . .
C45 C44 H44 125.5 . .
C43 C44 H44 125.5 . .
C44 C45 N12 105.1(8) . .
C44 C45 C46 131.6(9) . .
N12 C45 C46 122.9(8) . .
C45 C46 C49 109.1(7) . .
C45 C46 C26 107.7(7) . 2_866
C49 C46 C26 108.0(8) . 2_866
C45 C46 C47 111.3(7) . .
C49 C46 C47 112.2(8) . .
C26 C46 C47 108.3(7) 2_866 .
C46 C47 C48 112.4(7) . .
C46 C47 H47A 109.1 . .
C48 C47 H47A 109.1 . .
C46 C47 H47B 109.1 . .
C48 C47 H47B 109.1 . .
H47A C47 H47B 107.8 . .
C47 C48 H48A 109.5 . .
C47 C48 H48B 109.5 . .
H48A C48 H48B 109.5 . .
C47 C48 H48C 109.5 . .
H48A C48 H48C 109.5 . .
H48B C48 H48C 109.5 . .
C46 C49 C50 116.8(9) . .
C46 C49 H49A 108.1 . .
C50 C49 H49A 108.1 . .
C46 C49 H49B 108.1 . .
C50 C49 H49B 108.1 . .
H49A C49 H49B 107.3 . .
C49 C50 H50A 109.5 . .
C49 C50 H50B 109.5 . .
H50A C50 H50B 109.5 . .
C49 C50 H50C 109.5 . .
H50A C50 H50C 109.5 . .
H50B C50 H50C 109.5 . .
Cl1 C51 Cl2 113.0(6) . .
Cl1 C51 H51A 109.0 . .
Cl2 C51 H51A 109.0 . .
Cl1 C51 H51B 109.0 . .
Cl2 C51 H51B 109.0 . .
H51A C51 H51B 107.8 . .
C4 N1 C1 109.1(7) . .
C4 N1 H1 125.4 . .
C1 N1 H1 125.4 . .
C6 N2 N3 109.3(8) . .
C6 N2 C5 129.8(10) . .
N3 N2 C5 119.5(8) . .
C9 N3 N2 106.7(8) . .
C9 N3 Ag2 127.0(7) . .
N2 N3 Ag2 124.2(6) . .
C11 N4 N5 105.3(7) . .
C11 N4 Ag2 129.9(7) . .
N5 N4 Ag2 124.8(6) . .
C14 N5 N4 111.3(7) . .
C14 N5 C16 129.3(8) . .
N4 N5 C16 118.9(7) . .
C17 N6 C20 111.3(7) . .
C17 N6 H6 124.4 . .
C20 N6 H6 124.4 . .
C29 N7 C26 111.2(8) . .
C29 N7 H7 124.4 . .
C26 N7 H7 124.4 . .
C31 N8 N9 110.9(12) . .
C31 N8 C30 129.2(13) . .
N9 N8 C30 119.6(8) . .
C34 N9 N8 104.1(10) . .
C34 N9 Ag1 130.8(10) . .
N8 N9 Ag1 123.1(7) . .
C36 N10 N11 104.8(7) . .
C36 N10 Ag1 130.8(7) . .
N11 N10 Ag1 124.4(6) . .
C39 N11 N10 111.0(8) . .
C39 N11 C41 129.1(9) . .
N10 N11 C41 119.5(8) . .
C42 N12 C45 110.3(8) . .
C42 N12 H12 124.8 . .
C45 N12 H12 124.8 . .
N10 Ag1 N9 166.8(3) . .
N4 Ag2 N3 168.6(3) . .
F2' B1 F1' 114.1(10) . .
F2' B1 F2 43(3) . .
F1' B1 F2 99(3) . .
F2' B1 F4' 110.2(11) . .
F1' B1 F4' 112.0(11) . .
F2 B1 F4' 147(2) . .
F2' B1 F3 65(3) . .
F1' B1 F3 112(3) . .
F2 B1 F3 31(5) . .
F4' B1 F3 133(3) . .
F2' B1 F1 136(4) . .
F1' B1 F1 25(3) . .
F2 B1 F1 106.3(18) . .
F4' B1 F1 106(3) . .
F3 B1 F1 105.9(18) . .
F2' B1 F3' 115.2(11) . .
F1' B1 F3' 105.2(10) . .
F2 B1 F3' 83(4) . .
F4' B1 F3' 99.1(11) . .
F3 B1 F3' 53(3) . .
F1 B1 F3' 82(3) . .
F2' B1 F4 68(3) . .
F1' B1 F4 86(3) . .
F2 B1 F4 106(5) . .
F4' B1 F4 67(3) . .
F3 B1 F4 133(4) . .
F1 B1 F4 105.9(18) . .
F3' B1 F4 165(3) . .
F6 B2 F7' 131.3(18) . .
F6 B2 F7 111.7(11) . .
F7' B2 F7 49(3) . .
F6 B2 F8 110.8(10) . .
F7' B2 F8 53(3) . .
F7 B2 F8 101.2(11) . .
F6 B2 F8' 62(2) . .
F7' B2 F8' 103(4) . .
F7 B2 F8' 139.1(19) . .
F8 B2 F8' 53.7(19) . .
F6 B2 F5 117.0(9) . .
F7' B2 F5 111.7(16) . .
F7 B2 F5 110.0(9) . .
F8 B2 F5 104.9(9) . .
F8' B2 F5 107.8(14) . .
F6 B2 F6' 60.7(18) . .
F7' B2 F6' 108(4) . .
F7 B2 F6' 61.5(18) . .
F8 B2 F6' 149.5(16) . .
F8' B2 F6' 122(3) . .
F5 B2 F6' 104.7(12) . .
F3 F2 B1 75(3) . .
F2 F3 B1 74(3) . .

loop_
_geom_bond_atom_site_label_1
_geom_bond_atom_site_label_2
_geom_bond_distance
_geom_bond_site_symmetry_2
C1 C2 1.348(11) .
C1 N1 1.394(10) .
C1 C5 1.485(11) .
C2 C3 1.431(12) .
C2 H2 0.9300 .
C3 C4 1.358(11) .
C3 H3 0.9300 .
C4 N1 1.371(9) .
C4 C21 1.526(11) 2_755
C5 N2 1.471(11) .
C5 H5A 0.9700 .
C5 H5B 0.9700 .
C6 C8 1.337(13) .
C6 N2 1.364(11) .
C6 C7 1.510(13) .
C7 H7A 0.9600 .
C7 H7B 0.9600 .
C7 H7C 0.9600 .
C8 C9 1.387(12) .
C8 H8 0.9300 .
C9 N3 1.344(11) .
C9 C10 1.478(12) .
C10 H10A 0.9600 .
C10 H10B 0.9600 .
C10 H10C 0.9600 .
C11 N4 1.339(10) .
C11 C13 1.396(11) .
C11 C12 1.482(12) .
C12 H12A 0.9600 .
C12 H12B 0.9600 .
C12 H12C 0.9600 .
C13 C14 1.364(11) .
C13 H13 0.9300 .
C14 N5 1.341(10) .
C14 C15 1.502(12) .
C15 H15A 0.9600 .
C15 H15B 0.9600 .
C15 H15C 0.9600 .
C16 N5 1.483(10) .
C16 C17 1.495(11) .
C16 H16A 0.9700 .
C16 H16B 0.9700 .
C17 N6 1.352(10) .
C17 C18 1.355(11) .
C18 C19 1.408(11) .
C18 H18 0.9300 .
C19 C20 1.373(11) .
C19 H19 0.9300 .
C20 N6 1.393(10) .
C20 C21 1.521(11) .
C21 C4 1.526(11) 2_755
C21 C22 1.531(11) .
C21 C24 1.553(11) .
C22 C23 1.535(11) .
C22 H22A 0.9700 .
C22 H22B 0.9700 .
C23 H23A 0.9600 .
C23 H23B 0.9600 .
C23 H23C 0.9600 .
C24 C25 1.529(11) .
C24 H24A 0.9700 .
C24 H24B 0.9700 .
C25 H25A 0.9600 .
C25 H25B 0.9600 .
C25 H25C 0.9600 .
C26 C27 1.353(11) .
C26 N7 1.380(10) .
C26 C46 1.533(12) 2_866
C27 C28 1.420(11) .
C27 H27 0.9300 .
C28 C29 1.356(12) .
C28 H28 0.9300 .
C29 N7 1.363(10) .
C29 C30 1.473(12) .
C30 N8 1.458(12) .
C30 H30A 0.9700 .
C30 H30B 0.9700 .
C31 C33 1.332(19) .
C31 N8 1.339(14) .
C31 C32 1.49(2) .
C32 H32A 0.9600 .
C32 H32B 0.9600 .
C32 H32C 0.9600 .
C33 C34 1.381(19) .
C33 H33 0.9300 .
C34 N9 1.356(14) .
C34 C35 1.470(19) .
C35 H35A 0.9600 .
C35 H35B 0.9600 .
C35 H35C 0.9600 .
C36 N10 1.340(11) .
C36 C38 1.388(12) .
C36 C37 1.496(12) .
C37 H37A 0.9600 .
C37 H37B 0.9600 .
C37 H37C 0.9600 .
C38 C39 1.366(13) .
C38 H38 0.9300 .
C39 N11 1.338(11) .
C39 C40 1.498(13) .
C40 H40A 0.9600 .
C40 H40B 0.9600 .
C40 H40C 0.9600 .
C41 N11 1.450(10) .
C41 C42 1.496(12) .
C41 H41A 0.9700 .
C41 H41B 0.9700 .
C42 C43 1.356(12) .
C42 N12 1.358(10) .
C43 C44 1.396(12) .
C43 H43 0.9300 .
C44 C45 1.381(11) .
C44 H44 0.9300 .
C45 N12 1.385(10) .
C45 C46 1.518(12) .
C46 C49 1.528(11) .
C46 C26 1.533(11) 2_866
C46 C47 1.543(11) .
C47 C48 1.548(11) .
C47 H47A 0.9700 .
C47 H47B 0.9700 .
C48 H48A 0.9600 .
C48 H48B 0.9600 .
C48 H48C 0.9600 .
C49 C50 1.542(13) .
C49 H49A 0.9700 .
C49 H49B 0.9700 .
C50 H50A 0.9600 .
C50 H50B 0.9600 .
C50 H50C 0.9600 .
C51 Cl1 1.705(13) .
C51 Cl2 1.709(12) .
C51 H51A 0.9700 .
C51 H51B 0.9700 .
N1 H1 0.8600 .
N2 N3 1.375(9) .
N3 Ag2 2.126(7) .
N4 N5 1.360(9) .
N4 Ag2 2.121(7) .
N6 H6 0.8600 .
N7 H7 0.8600 .
N8 N9 1.373(10) .
N9 Ag1 2.122(8) .
N10 N11 1.368(9) .
N10 Ag1 2.102(8) .
N12 H12 0.8600 .
B1 F2' 1.318(11) .
B1 F1' 1.325(10) .
B1 F2 1.348(16) .
B1 F4' 1.345(11) .
B1 F3 1.350(16) .
B1 F1 1.356(16) .
B1 F3' 1.331(12) .
B1 F4 1.344(16) .
B2 F6 1.306(10) .
B2 F7' 1.319(16) .
B2 F7 1.350(11) .
B2 F8 1.345(11) .
B2 F8' 1.343(16) .
B2 F5 1.340(9) .
B2 F6' 1.364(15) .
F2 F3 0.72(10) .

loop_
_geom_torsion_atom_site_label_1
_geom_torsion_atom_site_label_2
_geom_torsion_atom_site_label_3
_geom_torsion_atom_site_label_4
_geom_torsion
_geom_torsion_site_symmetry_1
_geom_torsion_site_symmetry_4
N1 C1 C2 C3 -1.0(10) . .
C5 C1 C2 C3 -172.3(9) . .
C1 C2 C3 C4 1.0(11) . .
C2 C3 C4 N1 -0.6(10) . .
C2 C3 C4 C21 178.2(8) . 2_755
C2 C1 C5 N2 -114.3(11) . .
N1 C1 C5 N2 75.6(11) . .
N2 C6 C8 C9 0.3(11) . .
C7 C6 C8 C9 179.1(9) . .
C6 C8 C9 N3 1.7(10) . .
C6 C8 C9 C10 179.7(9) . .
N4 C11 C13 C14 -1.4(11) . .
C12 C11 C13 C14 179.9(9) . .
C11 C13 C14 N5 0.3(10) . .
C11 C13 C14 C15 178.9(9) . .
N5 C16 C17 N6 -84.3(10) . .
N5 C16 C17 C18 101.4(11) . .
N6 C17 C18 C19 0.8(9) . .
C16 C17 C18 C19 175.8(8) . .
C17 C18 C19 C20 -1.7(10) . .
C18 C19 C20 N6 1.8(9) . .
C18 C19 C20 C21 -171.8(8) . .
C19 C20 C21 C4 91.1(10) . 2_755
N6 C20 C21 C4 -81.4(9) . 2_755
C19 C20 C21 C22 -27.8(12) . .
N6 C20 C21 C22 159.6(7) . .
C19 C20 C21 C24 -149.9(9) . .
N6 C20 C21 C24 37.5(10) . .
C20 C21 C22 C23 -66.2(9) . .
C4 C21 C22 C23 175.7(7) 2_755 .
C24 C21 C22 C23 54.7(10) . .
C20 C21 C24 C25 179.7(7) . .
C4 C21 C24 C25 -62.3(9) 2_755 .
C22 C21 C24 C25 58.7(9) . .
N7 C26 C27 C28 0.5(10) . .
C46 C26 C27 C28 178.5(9) 2_866 .
C26 C27 C28 C29 -0.8(11) . .
C27 C28 C29 N7 0.7(10) . .
C27 C28 C29 C30 172.6(10) . .
C28 C29 C30 N8 115.0(12) . .
N7 C29 C30 N8 -74.5(12) . .
N8 C31 C33 C34 0.0(16) . .
C32 C31 C33 C34 178.1(11) . .
C31 C33 C34 N9 -1.2(16) . .
C31 C33 C34 C35 178.0(13) . .
N10 C36 C38 C39 -0.1(11) . .
C37 C36 C38 C39 -180.0(9) . .
C36 C38 C39 N11 0.7(11) . .
C36 C38 C39 C40 -179.6(10) . .
N11 C41 C42 C43 -100.2(12) . .
N11 C41 C42 N12 85.6(10) . .
N12 C42 C43 C44 -2.8(10) . .
C41 C42 C43 C44 -177.6(9) . .
C42 C43 C44 C45 2.2(11) . .
C43 C44 C45 N12 -0.7(10) . .
C43 C44 C45 C46 171.9(8) . .
C44 C45 C46 C49 26.7(13) . .
N12 C45 C46 C49 -161.8(8) . .
C44 C45 C46 C26 -90.4(11) . 2_866
N12 C45 C46 C26 81.1(10) . 2_866
C44 C45 C46 C47 151.0(9) . .
N12 C45 C46 C47 -37.5(11) . .
C45 C46 C47 C48 -62.2(10) . .
C49 C46 C47 C48 60.3(11) . .
C26 C46 C47 C48 179.5(8) 2_866 .
C45 C46 C49 C50 172.4(8) . .
C26 C46 C49 C50 -70.8(10) 2_866 .
C47 C46 C49 C50 48.6(11) . .
C3 C4 N1 C1 0.0(9) . .
C21 C4 N1 C1 -178.9(7) 2_755 .
C2 C1 N1 C4 0.6(9) . .
C5 C1 N1 C4 172.6(8) . .
C8 C6 N2 N3 -2.1(10) . .
C7 C6 N2 N3 178.9(8) . .
C8 C6 N2 C5 -168.2(9) . .
C7 C6 N2 C5 12.9(14) . .
C1 C5 N2 C6 -137.5(9) . .
C1 C5 N2 N3 57.7(11) . .
C8 C9 N3 N2 -3.0(9) . .
C10 C9 N3 N2 178.9(7) . .
C8 C9 N3 Ag2 -166.5(6) . .
C10 C9 N3 Ag2 15.4(11) . .
C6 N2 N3 C9 3.2(9) . .
C5 N2 N3 C9 170.9(7) . .
C6 N2 N3 Ag2 167.3(6) . .
C5 N2 N3 Ag2 -25.0(10) . .
C13 C11 N4 N5 1.8(10) . .
C12 C11 N4 N5 -179.3(8) . .
C13 C11 N4 Ag2 -176.2(6) . .
C12 C11 N4 Ag2 2.7(13) . .
C13 C14 N5 N4 0.8(10) . .
C15 C14 N5 N4 -177.9(8) . .
C13 C14 N5 C16 172.7(8) . .
C15 C14 N5 C16 -6.0(14) . .
C11 N4 N5 C14 -1.6(9) . .
Ag2 N4 N5 C14 176.5(6) . .
C11 N4 N5 C16 -174.4(7) . .
Ag2 N4 N5 C16 3.7(10) . .
C17 C16 N5 C14 135.5(9) . .
C17 C16 N5 N4 -53.1(11) . .
C18 C17 N6 C20 0.3(9) . .
C16 C17 N6 C20 -175.1(7) . .
C19 C20 N6 C17 -1.4(9) . .
C21 C20 N6 C17 172.9(7) . .
C28 C29 N7 C26 -0.4(10) . .
C30 C29 N7 C26 -172.7(9) . .
C27 C26 N7 C29 -0.1(10) . .
C46 C26 N7 C29 -178.3(8) 2_866 .
C33 C31 N8 N9 1.2(14) . .
C32 C31 N8 N9 -177.0(10) . .
C33 C31 N8 C30 175.0(10) . .
C32 C31 N8 C30 -3.1(17) . .
C29 C30 N8 C31 131.0(11) . .
C29 C30 N8 N9 -55.6(11) . .
C33 C34 N9 N8 1.8(12) . .
C35 C34 N9 N8 -177.5(9) . .
C33 C34 N9 Ag1 165.6(8) . .
C35 C34 N9 Ag1 -13.8(15) . .
C31 N8 N9 C34 -1.8(10) . .
C30 N8 N9 C34 -176.4(8) . .
C31 N8 N9 Ag1 -167.2(7) . .
C30 N8 N9 Ag1 18.3(10) . .
C38 C36 N10 N11 -0.5(10) . .
C37 C36 N10 N11 179.4(8) . .
C38 C36 N10 Ag1 -179.7(6) . .
C37 C36 N10 Ag1 0.2(13) . .
C38 C39 N11 N10 -1.0(11) . .
C40 C39 N11 N10 179.2(9) . .
C38 C39 N11 C41 -173.7(9) . .
C40 C39 N11 C41 6.5(16) . .
C36 N10 N11 C39 0.9(10) . .
Ag1 N10 N11 C39 -179.8(6) . .
C36 N10 N11 C41 174.4(8) . .
Ag1 N10 N11 C41 -6.3(11) . .
C42 C41 N11 C39 -132.2(10) . .
C42 C41 N11 N10 55.6(11) . .
C43 C42 N12 C45 2.4(10) . .
C41 C42 N12 C45 177.7(7) . .
C44 C45 N12 C42 -1.0(9) . .
C46 C45 N12 C42 -174.4(8) . .
C36 N10 Ag1 N9 55.0(17) . .
N11 N10 Ag1 N9 -124.2(13) . .
C34 N9 Ag1 N10 40.5(18) . .
N8 N9 Ag1 N10 -158.3(11) . .
C11 N4 Ag2 N3 -49.4(18) . .
N5 N4 Ag2 N3 132.9(13) . .
C9 N3 Ag2 N4 -39.5(18) . .
N2 N3 Ag2 N4 159.7(12) . .
F2' B1 F2 F3 -125(6) . .
F1' B1 F2 F3 118(5) . .
F4' B1 F2 F3 -82(8) . .
F1 B1 F2 F3 94(3) . .
F3' B1 F2 F3 14(5) . .
F4 B1 F2 F3 -154(4) . .
F2' B1 F3 F2 38(4) . .
F1' B1 F3 F2 -69(5) . .
F4' B1 F3 F2 133(5) . .
F1 B1 F3 F2 -95(3) . .
F3' B1 F3 F2 -163(6) . .
F4 B1 F3 F2 35(6) . .
